data_4517341
loop_
_publ_author_name
'Kordestani, Nazanin'
'Rudbari, Hadi Amiri'
'Fernandes, Alexandra R.'
'Raposo, Lu\'is R'
'Baptista, Pedro V.'
'Ferreira, Daniela'
'Bruno, Giuseppe'
'Bella, Giovanni'
'Scopelliti, Rosario'
'Braun, Jason D.'
'Herbert, David E.'
'Blacque, Olivier'

_publ_section_title
;
 Antiproliferative Activities of Diimine-Based Mixed Ligand Copper(II)
 Complexes.
;
_journal_name_full 'ACS combinatorial science'
_journal_paper_doi 10.1021/acscombsci.9b00202
_journal_year 2020
_chemical_formula_moiety 'C19 H12 Cl Cu N3 O5'
_chemical_formula_sum 'C19 H12 Cl Cu N3 O5'
_chemical_formula_weight 461.31
_space_group_crystal_system triclinic
_space_group_IT_number 2
_space_group_name_Hall '-P 1'
_space_group_name_H-M_alt 'P -1'
_atom_sites_solution_hydrogens geom
_atom_sites_solution_primary dual
_atom_sites_solution_secondary difmap
_audit_creation_method SHELXL-2017/1
_cell_angle_alpha 88.690(7)
_cell_angle_beta 79.375(9)
_cell_angle_gamma 70.875(8)
_cell_formula_units_Z 2
_cell_length_a 7.7692(7)
_cell_length_b 10.2212(10)
_cell_length_c 11.9850(14)
_cell_measurement_reflns_used 64
_cell_measurement_temperature 120(2)
_cell_measurement_theta_max 22
_cell_measurement_theta_min 3
_cell_volume 883.07(16)
_computing_cell_refinement 'Dirax/lsq (Duisenberg & Schreurs, 1989-2000)'
_computing_data_collection 'Collect (Bruker AXS BV, 1997-2004)'
_computing_data_reduction 'EvalCCD (Duisenberg & Schreurs, 1990-2000)'
_computing_molecular_graphics 'Mercury 4.1.0 (CCDC, 2018)'
_computing_publication_material 'CIFtab (Sheldrick, 2015)'
_computing_structure_refinement 'SHELXL-2017/1 (Sheldrick, 2017)'
_computing_structure_solution 'SHELXT (Sheldrick, 2015)'
_diffrn_ambient_temperature 120(2)
_diffrn_measured_fraction_theta_full 0.995
_diffrn_measured_fraction_theta_max 0.991
_diffrn_measurement_device_type 'Bruker APEX II CCD'
_diffrn_measurement_method 'phi and omega scans'
_diffrn_radiation_monochromator graphite
_diffrn_radiation_source 'sealed tube'
_diffrn_radiation_type 'Mo K\a'
_diffrn_radiation_wavelength 0.71073
_diffrn_reflns_av_R_equivalents 0.0405
_diffrn_reflns_av_unetI/netI 0.0432
_diffrn_reflns_Laue_measured_fraction_full 0.995
_diffrn_reflns_Laue_measured_fraction_max 0.991
_diffrn_reflns_limit_h_max 10
_diffrn_reflns_limit_h_min -10
_diffrn_reflns_limit_k_max 14
_diffrn_reflns_limit_k_min -13
_diffrn_reflns_limit_l_max 16
_diffrn_reflns_limit_l_min -16
_diffrn_reflns_number 14409
_diffrn_reflns_point_group_measured_fraction_full 0.995
_diffrn_reflns_point_group_measured_fraction_max 0.991
_diffrn_reflns_theta_full 25.242
_diffrn_reflns_theta_max 29.999
_diffrn_reflns_theta_min 2.917
_exptl_absorpt_coefficient_mu 1.428
_exptl_absorpt_correction_T_max 0.7460
_exptl_absorpt_correction_T_min 0.5578
_exptl_absorpt_correction_type multi-scan
_exptl_absorpt_process_details
;
SADABS-2008/1 (Bruker, 2008) was used for absorption correction.
wR2(int) was 0.0773 before and 0.0614 after correction.
The Ratio of minimum to maximum transmission is 0.7477.
The \l/2 correction factor is 0.0015.
;
_exptl_crystal_colour green
_exptl_crystal_density_diffrn 1.735
_exptl_crystal_description prism
_exptl_crystal_F_000 466
_exptl_crystal_size_max 0.313
_exptl_crystal_size_mid 0.299
_exptl_crystal_size_min 0.214
_refine_diff_density_max 1.911
_refine_diff_density_min -1.852
_refine_diff_density_rms 0.099
_refine_ls_extinction_method none
_refine_ls_goodness_of_fit_ref 1.093
_refine_ls_hydrogen_treatment constr
_refine_ls_matrix_type full
_refine_ls_number_parameters 262
_refine_ls_number_reflns 5103
_refine_ls_number_restraints 0
_refine_ls_restrained_S_all 1.093
_refine_ls_R_factor_all 0.0559
_refine_ls_R_factor_gt 0.0465
_refine_ls_shift/su_max 0.001
_refine_ls_shift/su_mean 0.000
_refine_ls_structure_factor_coef Fsqd
_refine_ls_weighting_details 'w=1/[\s^2^(Fo^2^)+(0.0575P)^2^+0.9060P] where P=(Fo^2^+2Fc^2^)/3'
_refine_ls_weighting_scheme calc
_refine_ls_wR_factor_gt 0.1151
_refine_ls_wR_factor_ref 0.1230
_reflns_Friedel_coverage 0.000
_reflns_number_gt 4443
_reflns_number_total 5103
_reflns_threshold_expression 'I > 2\s(I)'
_cod_data_source_file co9b00202_si_008.cif
_cod_data_source_block shelx
_cod_database_code 4517341
_shelx_shelxl_version_number 2017/1
_shelx_space_group_comment
;
The symmetry employed for this shelxl refinement is uniquely defined
by the following loop, which should always be used as a source of
symmetry information in preference to the above space-group names.
They are only intended as comments.
;

loop_
_space_group_symop_operation_xyz
'x, y, z'
'-x, -y, -z'

loop_
_atom_site_label
_atom_site_type_symbol
_atom_site_fract_x
_atom_site_fract_y
_atom_site_fract_z
_atom_site_U_iso_or_equiv
_atom_site_adp_type
_atom_site_occupancy
_atom_site_site_symmetry_order
_atom_site_calc_flag
_atom_site_refinement_flags_posn
_atom_site_refinement_flags_adp
Cu1 Cu 0.42478(4) 0.43221(3) 0.37320(2) 0.02053(10) Uani 1 1 d . .
Cl1 Cl 0.27767(12) 0.01447(9) 0.85090(6) 0.04316(19) Uani 1 1 d . .
O3 O 0.2621(3) 0.35722(19) 0.25888(15) 0.0286(4) Uani 1 1 d . .
O1 O 0.2904(2) 0.44961(18) 0.52478(14) 0.0257(4) Uani 1 1 d . .
O2 O 0.5974(2) 0.24754(18) 0.39343(14) 0.0252(3) Uani 1 1 d . .
O4 O 0.2155(3) 0.1936(2) 0.36853(15) 0.0314(4) Uani 1 1 d . .
O5 O 0.1508(3) 0.2097(2) 0.19817(18) 0.0389(5) Uani 1 1 d . .
N1 N 0.2824(3) 0.6306(2) 0.34977(16) 0.0208(4) Uani 1 1 d . .
N3 N 0.2087(3) 0.2519(2) 0.27573(16) 0.0224(4) Uani 1 1 d . .
N2 N 0.5783(3) 0.4529(2) 0.22368(16) 0.0221(4) Uani 1 1 d . .
C10 C 0.7322(3) 0.3628(3) 0.1649(2) 0.0269(5) Uani 1 1 d . .
H10 H 0.784583 0.275153 0.195305 0.032 Uiso 1 1 calc R U
C11 C 0.2938(3) 0.3494(2) 0.59347(18) 0.0211(4) Uani 1 1 d . .
C2 C 0.0578(3) 0.8556(3) 0.3931(2) 0.0272(5) Uani 1 1 d . .
H2 H -0.042381 0.916098 0.445347 0.033 Uiso 1 1 calc R U
C1 C 0.1392(3) 0.7176(3) 0.42037(19) 0.0229(4) Uani 1 1 d . .
H1 H 0.091591 0.685343 0.490393 0.028 Uiso 1 1 calc R U
C6 C 0.5073(3) 0.5789(3) 0.17916(19) 0.0222(4) Uani 1 1 d . .
C12 C 0.1559(3) 0.3758(3) 0.69444(19) 0.0243(5) Uani 1 1 d . .
H12 H 0.064327 0.464816 0.709252 0.029 Uiso 1 1 calc R U
C9 C 0.8195(4) 0.3941(3) 0.0586(2) 0.0326(6) Uani 1 1 d . .
H9 H 0.929943 0.327909 0.019057 0.039 Uiso 1 1 calc R U
C5 C 0.3472(3) 0.6762(2) 0.24868(19) 0.0213(4) Uani 1 1 d . .
C7 C 0.5845(4) 0.6182(3) 0.07387(19) 0.0267(5) Uani 1 1 d . .
C3 C 0.1221(4) 0.9040(3) 0.2913(2) 0.0282(5) Uani 1 1 d . .
H3 H 0.067635 0.997710 0.273060 0.034 Uiso 1 1 calc R U
C13 C 0.1546(4) 0.2731(3) 0.7706(2) 0.0277(5) Uani 1 1 d . .
H13 H 0.060815 0.291931 0.837007 0.033 Uiso 1 1 calc R U
C4 C 0.2714(4) 0.8118(3) 0.2136(2) 0.0264(5) Uani 1 1 d . .
C15 C 0.4269(4) 0.1102(3) 0.6568(2) 0.0258(5) Uani 1 1 d . .
H15 H 0.519262 0.021237 0.645428 0.031 Uiso 1 1 calc R U
C18 C 0.3522(4) 0.8489(3) 0.1047(2) 0.0316(6) Uani 1 1 d . .
H18 H 0.300954 0.939732 0.079249 0.038 Uiso 1 1 calc R U
C14 C 0.2896(4) 0.1410(3) 0.7518(2) 0.0271(5) Uani 1 1 d . .
C16 C 0.4288(3) 0.2142(3) 0.57537(19) 0.0215(4) Uani 1 1 d . .
C19 C 0.5002(4) 0.7565(3) 0.0378(2) 0.0321(6) Uani 1 1 d . .
H19 H 0.549416 0.783265 -0.034260 0.038 Uiso 1 1 calc R U
C8 C 0.7463(4) 0.5191(3) 0.0121(2) 0.0323(6) Uani 1 1 d . .
H8 H 0.803061 0.539148 -0.060446 0.039 Uiso 1 1 calc R U
C17 C 0.5730(3) 0.1763(2) 0.4768(2) 0.0230(4) Uani 1 1 d . .
H17 H 0.660803 0.085765 0.474643 0.028 Uiso 1 1 calc R U

loop_
_atom_site_aniso_label
_atom_site_aniso_U_11
_atom_site_aniso_U_22
_atom_site_aniso_U_33
_atom_site_aniso_U_23
_atom_site_aniso_U_13
_atom_site_aniso_U_12
Cu1 0.02558(15) 0.02254(16) 0.01180(13) 0.00342(10) 0.00140(9) -0.00849(11)
Cl1 0.0675(5) 0.0506(4) 0.0289(3) 0.0256(3) -0.0204(3) -0.0384(4)
O3 0.0397(10) 0.0286(9) 0.0241(8) 0.0069(7) -0.0089(7) -0.0190(8)
O1 0.0328(9) 0.0244(8) 0.0142(7) 0.0035(6) 0.0044(6) -0.0064(7)
O2 0.0256(8) 0.0264(9) 0.0193(8) 0.0007(6) 0.0006(6) -0.0057(7)
O4 0.0395(10) 0.0343(10) 0.0210(8) 0.0102(7) -0.0025(7) -0.0151(8)
O5 0.0575(13) 0.0411(12) 0.0315(10) 0.0073(9) -0.0193(9) -0.0284(10)
N1 0.0244(9) 0.0233(9) 0.0156(8) 0.0017(7) -0.0018(7) -0.0102(7)
N3 0.0227(9) 0.0247(10) 0.0183(9) 0.0025(7) 0.0000(7) -0.0079(7)
N2 0.0243(9) 0.0296(10) 0.0137(8) 0.0020(7) 0.0009(7) -0.0131(8)
C10 0.0274(11) 0.0331(13) 0.0190(10) -0.0004(9) 0.0005(8) -0.0109(10)
C11 0.0253(10) 0.0240(11) 0.0145(9) 0.0022(8) -0.0032(8) -0.0090(8)
C2 0.0297(11) 0.0261(12) 0.0264(11) 0.0016(9) -0.0076(9) -0.0089(9)
C1 0.0253(10) 0.0251(11) 0.0188(10) 0.0005(8) -0.0032(8) -0.0093(9)
C6 0.0259(10) 0.0314(12) 0.0149(9) 0.0057(8) -0.0050(8) -0.0167(9)
C12 0.0287(11) 0.0300(12) 0.0150(9) 0.0007(8) -0.0001(8) -0.0128(9)
C9 0.0310(12) 0.0501(17) 0.0165(10) -0.0025(10) 0.0039(9) -0.0173(12)
C5 0.0277(10) 0.0255(11) 0.0158(9) 0.0057(8) -0.0068(8) -0.0144(9)
C7 0.0341(12) 0.0403(14) 0.0142(9) 0.0071(9) -0.0062(8) -0.0231(11)
C3 0.0356(12) 0.0228(11) 0.0310(12) 0.0054(9) -0.0165(10) -0.0109(10)
C13 0.0364(12) 0.0374(14) 0.0153(10) 0.0029(9) -0.0031(9) -0.0215(11)
C4 0.0367(12) 0.0268(12) 0.0234(11) 0.0085(9) -0.0137(9) -0.0169(10)
C15 0.0331(12) 0.0264(12) 0.0232(11) 0.0070(9) -0.0112(9) -0.0142(10)
C18 0.0455(15) 0.0363(14) 0.0236(11) 0.0146(10) -0.0163(10) -0.0233(12)
C14 0.0401(13) 0.0333(13) 0.0179(10) 0.0125(9) -0.0120(9) -0.0224(11)
C16 0.0256(10) 0.0250(11) 0.0159(9) 0.0022(8) -0.0040(8) -0.0108(9)
C19 0.0452(14) 0.0443(16) 0.0181(10) 0.0143(10) -0.0116(10) -0.0278(13)
C8 0.0344(12) 0.0530(17) 0.0140(10) 0.0022(10) 0.0011(9) -0.0235(12)
C17 0.0239(10) 0.0226(11) 0.0213(10) 0.0001(8) -0.0044(8) -0.0056(8)

loop_
_atom_type_symbol
_atom_type_description
_atom_type_scat_dispersion_real
_atom_type_scat_dispersion_imag
_atom_type_scat_source
C C 0.0033 0.0016 'International Tables Vol C Tables 4.2.6.8 and 6.1.1.4'
H H 0.0000 0.0000 'International Tables Vol C Tables 4.2.6.8 and 6.1.1.4'
N N 0.0061 0.0033 'International Tables Vol C Tables 4.2.6.8 and 6.1.1.4'
O O 0.0106 0.0060 'International Tables Vol C Tables 4.2.6.8 and 6.1.1.4'
Cl Cl 0.1484 0.1585 'International Tables Vol C Tables 4.2.6.8 and 6.1.1.4'
Cu Cu 0.3201 1.2651 'International Tables Vol C Tables 4.2.6.8 and 6.1.1.4'

loop_
_geom_angle_atom_site_label_1
_geom_angle_atom_site_label_2
_geom_angle_atom_site_label_3
_geom_angle
O1 Cu1 O2 93.78(7)
O1 Cu1 N1 89.79(8)
O2 Cu1 N1 171.23(8)
O1 Cu1 N2 166.77(8)
O2 Cu1 N2 92.77(8)
N1 Cu1 N2 82.20(8)
O1 Cu1 O3 107.34(7)
O2 Cu1 O3 95.99(7)
N1 Cu1 O3 90.57(7)
N2 Cu1 O3 83.36(7)
N3 O3 Cu1 125.35(14)
C11 O1 Cu1 126.02(15)
C17 O2 Cu1 123.53(15)
C1 N1 C5 119.1(2)
C1 N1 Cu1 128.06(16)
C5 N1 Cu1 112.80(16)
O5 N3 O4 121.8(2)
O5 N3 O3 118.4(2)
O4 N3 O3 119.8(2)
C10 N2 C6 118.1(2)
C10 N2 Cu1 129.49(18)
C6 N2 Cu1 112.42(15)
N2 C10 C9 121.8(3)
O1 C11 C12 118.2(2)
O1 C11 C16 124.1(2)
C12 C11 C16 117.6(2)
C3 C2 C1 120.4(2)
N1 C1 C2 121.3(2)
N2 C6 C7 123.9(2)
N2 C6 C5 116.23(19)
C7 C6 C5 119.9(2)
C13 C12 C11 120.4(2)
C8 C9 C10 120.5(2)
N1 C5 C4 123.3(2)
N1 C5 C6 116.1(2)
C4 C5 C6 120.5(2)
C6 C7 C8 116.8(2)
C6 C7 C19 118.7(2)
C8 C7 C19 124.5(2)
C2 C3 C4 119.1(2)
C12 C13 C14 121.1(2)
C5 C4 C3 116.7(2)
C5 C4 C18 118.5(2)
C3 C4 C18 124.8(2)
C14 C15 C16 118.9(2)
C19 C18 C4 121.1(3)
C15 C14 C13 121.0(2)
C15 C14 Cl1 120.2(2)
C13 C14 Cl1 118.76(19)
C11 C16 C15 120.9(2)
C11 C16 C17 122.3(2)
C15 C16 C17 116.8(2)
C18 C19 C7 121.3(2)
C9 C8 C7 119.0(2)
O2 C17 C16 127.9(2)

loop_
_geom_bond_atom_site_label_1
_geom_bond_atom_site_label_2
_geom_bond_distance
Cu1 O1 1.9015(16)
Cu1 O2 1.9648(18)
Cu1 N1 2.008(2)
Cu1 N2 2.0098(19)
Cu1 O3 2.3201(18)
Cl1 C14 1.749(2)
O3 N3 1.275(3)
O1 C11 1.296(3)
O2 C17 1.246(3)
O4 N3 1.251(3)
O5 N3 1.246(3)
N1 C1 1.335(3)
N1 C5 1.357(3)
N2 C10 1.331(3)
N2 C6 1.364(3)
C10 C9 1.410(3)
C11 C12 1.426(3)
C11 C16 1.427(3)
C2 C3 1.376(4)
C2 C1 1.403(3)
C6 C7 1.403(3)
C6 C5 1.441(3)
C12 C13 1.376(3)
C9 C8 1.370(4)
C5 C4 1.405(3)
C7 C8 1.418(4)
C7 C19 1.443(4)
C3 C4 1.423(4)
C13 C14 1.405(4)
C4 C18 1.440(4)
C15 C14 1.372(4)
C15 C16 1.428(3)
C18 C19 1.357(4)
C16 C17 1.432(3)
